data_7234391
loop_
_publ_author_name
'Shishkina, Svitlana V.'
'Konovalova, Irina S.'
'Kovalenko, Sergiy Mykolayovich'
'Trostianko , Pavlo V.'
'Geleverya, Anna O.'
'Bunyatyan, Natalya D.'

_publ_section_title
;
 Hydrogen bonding vs stacking interaction in the crystals of the simplest
 coumarin derivatives: study from the energetic viewpoint
;
_journal_name_full CrystEngComm
_journal_paper_doi 10.1039/C9CE01344J
_journal_year 2019
_chemical_formula_sum 'C10 H8 N2 O S'
_chemical_formula_weight 204.24
_space_group_crystal_system triclinic
_space_group_IT_number 2
_space_group_name_Hall '-P 1'
_space_group_name_H-M_alt 'P -1'
_symmetry_space_group_name_Hall '-P 1'
_symmetry_space_group_name_H-M 'P -1'
_atom_sites_solution_hydrogens geom
_audit_creation_method SHELXL-2016/6
_audit_update_record
;
2019-08-23 deposited with the CCDC.    2019-10-04 downloaded from the CCDC.
;
_cell_angle_alpha 73.758(15)
_cell_angle_beta 69.604(16)
_cell_angle_gamma 68.658(15)
_cell_formula_units_Z 2
_cell_length_a 7.3622(12)
_cell_length_b 7.8278(13)
_cell_length_c 9.5248(18)
_cell_measurement_reflns_used 437
_cell_measurement_temperature 293(2)
_cell_measurement_theta_max 23.015
_cell_measurement_theta_min 3.528
_cell_volume 471.81(16)
_computing_structure_refinement 'SHELXL-2016/6 (Sheldrick, 2016)'
_computing_structure_solution 'SHELXT 2014/5 (Sheldrick, 2014)'
_diffrn_ambient_temperature 293(2)
_diffrn_detector_area_resol_mean 16.1827
_diffrn_measured_fraction_theta_full 0.998
_diffrn_measured_fraction_theta_max 0.998
_diffrn_measurement_device_type 'Xcalibur, Sapphire3'
_diffrn_measurement_method '\w scans'
_diffrn_radiation_type MoK\a
_diffrn_radiation_wavelength 0.71073
_diffrn_reflns_av_R_equivalents 0.0642
_diffrn_reflns_av_unetI/netI 0.0889
_diffrn_reflns_Laue_measured_fraction_full 0.998
_diffrn_reflns_Laue_measured_fraction_max 0.998
_diffrn_reflns_limit_h_max 8
_diffrn_reflns_limit_h_min -8
_diffrn_reflns_limit_k_max 9
_diffrn_reflns_limit_k_min -8
_diffrn_reflns_limit_l_max 10
_diffrn_reflns_limit_l_min -11
_diffrn_reflns_number 3091
_diffrn_reflns_point_group_measured_fraction_full 0.998
_diffrn_reflns_point_group_measured_fraction_max 0.998
_diffrn_reflns_theta_full 24.997
_diffrn_reflns_theta_max 24.997
_diffrn_reflns_theta_min 3.091
_diffrn_source 'Enhance (Mo) X-ray Source'
_exptl_absorpt_coefficient_mu 0.307
_exptl_absorpt_correction_T_max 1.00000
_exptl_absorpt_correction_T_min 0.04158
_exptl_absorpt_correction_type multi-scan
_exptl_absorpt_process_details
;
CrysAlisPro 1.171.39.46 (Rigaku Oxford Diffraction, 2018)
Empirical absorption correction using spherical harmonics,
 implemented in SCALE3 ABSPACK scaling algorithm.
;
_exptl_crystal_colour yellow
_exptl_crystal_density_diffrn 1.438
_exptl_crystal_description stick
_exptl_crystal_F_000 212
_exptl_crystal_size_max 0.200
_exptl_crystal_size_mid 0.050
_exptl_crystal_size_min 0.040
_refine_diff_density_max 0.262
_refine_diff_density_min -0.322
_refine_diff_density_rms 0.080
_refine_ls_extinction_method none
_refine_ls_goodness_of_fit_ref 0.985
_refine_ls_hydrogen_treatment constr
_refine_ls_matrix_type full
_refine_ls_number_parameters 127
_refine_ls_number_reflns 1654
_refine_ls_number_restraints 0
_refine_ls_restrained_S_all 0.985
_refine_ls_R_factor_all 0.1021
_refine_ls_R_factor_gt 0.0718
_refine_ls_shift/su_max 0.002
_refine_ls_shift/su_mean 0.000
_refine_ls_structure_factor_coef Fsqd
_refine_ls_weighting_details 'w=1/[\s^2^(Fo^2^)+(0.0803P)^2^] where P=(Fo^2^+2Fc^2^)/3'
_refine_ls_weighting_scheme calc
_refine_ls_wR_factor_gt 0.1636
_refine_ls_wR_factor_ref 0.1898
_reflns_Friedel_coverage 0.000
_reflns_number_gt 1015
_reflns_number_total 1654
_reflns_threshold_expression 'I > 2\s(I)'
_cod_data_source_file c9ce01344j2.cif
_cod_data_source_block sn
_cod_database_code 7234391
_shelx_shelxl_version_number 2016/6
_shelx_space_group_comment
;
The symmetry employed for this shelxl refinement is uniquely defined
by the following loop, which should always be used as a source of
symmetry information in preference to the above space-group names.
They are only intended as comments.
;
_shelx_estimated_absorpt_t_min 0.941
_shelx_estimated_absorpt_t_max 0.988

loop_
_space_group_symop_operation_xyz
'x, y, z'
'-x, -y, -z'

loop_
_atom_site_label
_atom_site_type_symbol
_atom_site_fract_x
_atom_site_fract_y
_atom_site_fract_z
_atom_site_U_iso_or_equiv
_atom_site_adp_type
_atom_site_occupancy
_atom_site_site_symmetry_order
_atom_site_calc_flag
_atom_site_refinement_flags_posn
_atom_site_refinement_flags_adp
S1 S 0.69520(17) 0.01003(13) 0.74628(12) 0.0749(5) Uani 1 1 d . .
O1 O 0.6238(4) 0.7178(3) 0.5721(3) 0.0607(7) Uani 1 1 d . .
N1 N 0.4486(5) 0.6280(4) 0.8111(3) 0.0700(10) Uani 1 1 d . .
H1N H 0.426279 0.739850 0.805921 0.084 Uiso 1 1 calc R U
N2 N 0.4807(5) 0.2703(5) 0.9104(3) 0.0710(10) Uani 1 1 d . .
H2NA H 0.434678 0.384175 0.923750 0.085 Uiso 1 1 calc R U
H2NB H 0.448065 0.183933 0.983699 0.085 Uiso 1 1 calc R U
C1 C 0.7536(5) 0.6823(5) 0.4318(4) 0.0526(9) Uani 1 1 d . .
C2 C 0.8038(6) 0.8338(6) 0.3297(5) 0.0721(12) Uani 1 1 d . .
H2 H 0.753620 0.951746 0.355413 0.087 Uiso 1 1 calc R U
C3 C 0.9313(7) 0.8022(7) 0.1879(5) 0.0858(15) Uani 1 1 d . .
H3 H 0.965499 0.901588 0.115618 0.103 Uiso 1 1 calc R U
C4 C 1.0093(7) 0.6266(8) 0.1511(5) 0.0843(15) Uani 1 1 d . .
H4 H 1.096778 0.608677 0.055192 0.101 Uiso 1 1 calc R U
C5 C 0.9590(5) 0.4771(7) 0.2552(4) 0.0709(12) Uani 1 1 d . .
H5 H 1.010139 0.359043 0.229432 0.085 Uiso 1 1 calc R U
C6 C 0.8296(5) 0.5049(5) 0.4006(4) 0.0516(9) Uani 1 1 d . .
C7 C 0.7743(5) 0.3570(5) 0.5192(4) 0.0513(9) Uani 1 1 d . .
H7 H 0.826775 0.235844 0.499775 0.062 Uiso 1 1 calc R U
C8 C 0.6494(4) 0.3882(5) 0.6570(4) 0.0469(8) Uani 1 1 d . .
C9 C 0.5675(5) 0.5799(5) 0.6859(4) 0.0500(9) Uani 1 1 d . .
C10 C 0.6010(5) 0.2282(5) 0.7779(4) 0.0512(9) Uani 1 1 d . .

loop_
_atom_site_aniso_label
_atom_site_aniso_U_11
_atom_site_aniso_U_22
_atom_site_aniso_U_33
_atom_site_aniso_U_23
_atom_site_aniso_U_13
_atom_site_aniso_U_12
S1 0.0896(9) 0.0442(7) 0.0825(8) -0.0076(5) -0.0121(6) -0.0239(6)
O1 0.0766(16) 0.0457(15) 0.0566(15) -0.0043(11) -0.0166(12) -0.0197(14)
N1 0.088(2) 0.050(2) 0.059(2) -0.0150(14) -0.0070(17) -0.0144(18)
N2 0.093(2) 0.056(2) 0.057(2) -0.0024(14) -0.0100(17) -0.0302(19)
C1 0.0526(19) 0.055(2) 0.050(2) 0.0000(16) -0.0179(16) -0.0190(19)
C2 0.080(3) 0.063(3) 0.070(3) 0.0097(19) -0.026(2) -0.029(2)
C3 0.082(3) 0.083(4) 0.080(3) 0.025(3) -0.026(2) -0.036(3)
C4 0.065(2) 0.112(4) 0.061(3) 0.006(3) -0.0111(19) -0.031(3)
C5 0.058(2) 0.084(3) 0.060(2) -0.009(2) -0.0114(18) -0.015(2)
C6 0.0419(17) 0.052(2) 0.056(2) -0.0045(16) -0.0162(14) -0.0097(17)
C7 0.0484(18) 0.045(2) 0.060(2) -0.0128(15) -0.0165(16) -0.0091(16)
C8 0.0453(18) 0.043(2) 0.054(2) -0.0100(14) -0.0152(15) -0.0125(16)
C9 0.0547(19) 0.041(2) 0.054(2) -0.0055(15) -0.0179(16) -0.0128(17)
C10 0.0562(18) 0.047(2) 0.053(2) -0.0028(15) -0.0163(15) -0.0215(17)

loop_
_atom_type_symbol
_atom_type_description
_atom_type_scat_dispersion_real
_atom_type_scat_dispersion_imag
_atom_type_scat_source
C C 0.0033 0.0016 'International Tables Vol C Tables 4.2.6.8 and 6.1.1.4'
H H 0.0000 0.0000 'International Tables Vol C Tables 4.2.6.8 and 6.1.1.4'
N N 0.0061 0.0033 'International Tables Vol C Tables 4.2.6.8 and 6.1.1.4'
O O 0.0106 0.0060 'International Tables Vol C Tables 4.2.6.8 and 6.1.1.4'
S S 0.1246 0.1234 'International Tables Vol C Tables 4.2.6.8 and 6.1.1.4'

loop_
_geom_angle_atom_site_label_1
_geom_angle_atom_site_label_2
_geom_angle_atom_site_label_3
_geom_angle
C9 O1 C1 122.2(3)
C6 C1 O1 120.5(3)
C6 C1 C2 123.4(3)
O1 C1 C2 116.0(3)
C3 C2 C1 117.1(4)
C4 C3 C2 121.4(4)
C5 C4 C3 120.6(4)
C4 C5 C6 119.3(4)
C1 C6 C5 118.2(3)
C1 C6 C7 118.2(3)
C5 C6 C7 123.6(4)
C8 C7 C6 122.2(3)
C7 C8 C9 118.3(3)
C7 C8 C10 120.0(3)
C9 C8 C10 121.7(3)
N1 C9 O1 117.0(3)
N1 C9 C8 124.5(3)
O1 C9 C8 118.5(3)
N2 C10 C8 116.1(3)
N2 C10 S1 121.9(3)
C8 C10 S1 121.9(3)

loop_
_geom_bond_atom_site_label_1
_geom_bond_atom_site_label_2
_geom_bond_distance
S1 C10 1.664(4)
O1 C9 1.367(4)
O1 C1 1.378(4)
N1 C9 1.270(4)
N2 C10 1.313(4)
C1 C6 1.372(5)
C1 C2 1.383(5)
C2 C3 1.378(6)
C3 C4 1.377(7)
C4 C5 1.379(6)
C5 C6 1.403(5)
C6 C7 1.440(5)
C7 C8 1.342(4)
C8 C9 1.466(5)
C8 C10 1.502(5)

loop_
_geom_hbond_atom_site_label_D
_geom_hbond_atom_site_label_H
_geom_hbond_atom_site_label_A
_geom_hbond_distance_DH
_geom_hbond_distance_HA
_geom_hbond_distance_DA
_geom_hbond_angle_DHA
_geom_hbond_site_symmetry_A
N2 H2NA N1 0.86 1.93 2.643(4) 139.4 .
N2 H2NB S1 0.86 2.67 3.506(3) 164.7 2_657

loop_
_geom_torsion_atom_site_label_1
_geom_torsion_atom_site_label_2
_geom_torsion_atom_site_label_3
_geom_torsion_atom_site_label_4
_geom_torsion
C9 O1 C1 C6 0.9(5)
C9 O1 C1 C2 -177.5(3)
C6 C1 C2 C3 2.4(6)
O1 C1 C2 C3 -179.2(3)
C1 C2 C3 C4 -1.6(6)
C2 C3 C4 C5 1.0(7)
C3 C4 C5 C6 -1.1(6)
O1 C1 C6 C5 179.1(3)
C2 C1 C6 C5 -2.5(5)
O1 C1 C6 C7 -1.6(5)
C2 C1 C6 C7 176.8(3)
C4 C5 C6 C1 1.8(6)
C4 C5 C6 C7 -177.5(4)
C1 C6 C7 C8 1.1(5)
C5 C6 C7 C8 -179.7(3)
C6 C7 C8 C9 0.1(5)
C6 C7 C8 C10 -178.4(3)
C1 O1 C9 N1 179.4(3)
C1 O1 C9 C8 0.3(5)
C7 C8 C9 N1 -179.8(3)
C10 C8 C9 N1 -1.3(5)
C7 C8 C9 O1 -0.8(5)
C10 C8 C9 O1 177.7(3)
C7 C8 C10 N2 178.7(3)
C9 C8 C10 N2 0.2(5)
C7 C8 C10 S1 -0.9(5)
C9 C8 C10 S1 -179.4(2)
